data_2005381
loop_
_publ_author_name
'Steiner, Th.'

_publ_contact_author
;
   Dr. Thomas Steiner
   Institut f\"ur Kristallographie
   Freie Universit\"at Berlin
   Takustrasse 6
   D-14195 Berlin
   Germany
;
_publ_section_title
;
 Glycyl-<small>L</small>-histidinium Chloride Dihydrate: an Unusual
 Histidine Conformation
;
_journal_issue 9
_journal_name_full 'Acta Crystallographica Section C'
_journal_page_first 2266
_journal_page_last 2269
_journal_paper_doi 10.1107/S0108270196004556
_journal_volume 52
_journal_year 1996
_chemical_formula_moiety 'C8 H13 N4 O3 +, Cl -, 2H2 O'
_chemical_formula_structural 'C8 H13 N4 O3 +, Cl -, 2H2 O'
_chemical_formula_sum 'C8 H17 Cl N4 O5'
_chemical_formula_weight 284.71
_chemical_name_common 'Gly-His hydrochloride dihydrate'
_chemical_name_systematic
;
 Glycyl-L-histidinium Chloride dihydrate
;
_space_group_IT_number 19
_symmetry_cell_setting orthorhombic
_symmetry_space_group_name_Hall 'P 2ac 2ab'
_symmetry_space_group_name_H-M 'P 21 21 21'
_audit_creation_method SHELXL
_cell_angle_alpha 90.00
_cell_angle_beta 90.00
_cell_angle_gamma 90.00
_cell_formula_units_Z 4
_cell_length_a 4.8701(2)
_cell_length_b 11.0460(10)
_cell_length_c 23.877(4)
_cell_measurement_reflns_used 25
_cell_measurement_temperature 293(2)
_cell_measurement_theta_max 39.2
_cell_measurement_theta_min 8.2
_cell_volume 1284.5(3)
_computing_cell_refinement 'CAD4 Software'
_computing_data_collection 'CAD4 Software (Enraf-Nonius, 1989)'
_computing_data_reduction 'CAD4 Software'
_computing_molecular_graphics 'ORTEPII (Johnson, 1976)'
_computing_publication_material SHELXL93
_computing_structure_refinement 'SHELXL93 (Sheldrick, 1993)'
_computing_structure_solution 'SHELXS86 (Sheldrick, 1985)'
_diffrn_ambient_temperature 293(2)
_diffrn_measurement_device 'Enraf-Nonius Turbo-CAD4'
_diffrn_measurement_method '\w/2\q scans'
_diffrn_radiation_monochromator Ni-filter
_diffrn_radiation_source 'rotating anode'
_diffrn_radiation_type CuK\a
_diffrn_radiation_wavelength 1.54176
_diffrn_reflns_av_R_equivalents 0.0213
_diffrn_reflns_av_sigmaI/netI 0.0169
_diffrn_reflns_limit_h_max 5
_diffrn_reflns_limit_h_min 0
_diffrn_reflns_limit_k_max 12
_diffrn_reflns_limit_k_min 0
_diffrn_reflns_limit_l_max 26
_diffrn_reflns_limit_l_min -26
_diffrn_reflns_number 2272
_diffrn_reflns_theta_max 59.95
_diffrn_reflns_theta_min 3.70
_diffrn_standards_decay_% 4.3
_diffrn_standards_interval_time 60
_diffrn_standards_number 3
_exptl_absorpt_coefficient_mu 2.860
_exptl_absorpt_correction_T_max 0.999
_exptl_absorpt_correction_T_min 0.797
_exptl_absorpt_correction_type '\y scan (North, Phillips & Matthews, 1968)'
_exptl_crystal_colour colorless
_exptl_crystal_density_diffrn 1.472
_exptl_crystal_density_meas ?
_exptl_crystal_description rod
_exptl_crystal_F_000 600
_exptl_crystal_size_max 0.55
_exptl_crystal_size_mid 0.15
_exptl_crystal_size_min 0.07
_refine_diff_density_max 0.231
_refine_diff_density_min -0.422
_refine_ls_abs_structure_details 'Flack H D (1983), Acta Cryst. A39, 876-881'
_refine_ls_abs_structure_Flack -0.01(2)
_refine_ls_extinction_method none
_refine_ls_goodness_of_fit_all 1.095
_refine_ls_goodness_of_fit_obs 1.100
_refine_ls_hydrogen_treatment refall
_refine_ls_matrix_type full
_refine_ls_number_parameters 231
_refine_ls_number_reflns 1898
_refine_ls_number_restraints 0
_refine_ls_restrained_S_all 1.523
_refine_ls_restrained_S_obs 1.100
_refine_ls_R_factor_all 0.0445
_refine_ls_R_factor_obs 0.0383
_refine_ls_shift/esd_max 0.002
_refine_ls_shift/esd_mean 0.000
_refine_ls_structure_factor_coef Fsqd
_refine_ls_weighting_details 'w = 1/[\s^2^(Fo^2^)+(0.0777P)^2^+0.1666P] where P=(Fo^2^+2Fc^2^)/3'
_refine_ls_weighting_scheme calc
_refine_ls_wR_factor_all 0.1357
_refine_ls_wR_factor_obs 0.0966
_reflns_number_observed 1858
_reflns_number_total 1912
_reflns_observed_criterion >2sigma(I)
_cod_data_source_file ka1193.cif
_cod_data_source_block default
_cod_depositor_comments
;
The following automatic conversions were performed:

'_exptl_crystal_density_meas' value 'not measured' was changed to '?'
- the value is perceived as not measured.

Automatic conversion script
Id: cif_fix_values 3008 2015-01-20 13:52:24Z robertas 

The following automatic conversions were performed:

'_refine_ls_weighting_scheme' value 'calc w =
1/[\s^2^(Fo^2^)+(0.0777P)^2^+0.1666P] where P=(Fo^2^+2Fc^2^)/3' was
changed to 'calc'. New tag '_refine_ls_weighting_details' was
created. The value of the new tag was set to 'w =
1/[\s^2^(Fo^2^)+(0.0777P)^2^+0.1666P] where P=(Fo^2^+2Fc^2^)/3'.

Automatic conversion script
Id: cif_fix_values 3143 2015-03-26 13:38:13Z robertas 
;
_cod_database_code 2005381

loop_
_symmetry_equiv_pos_as_xyz
'x, y, z'
'-x+1/2, -y, z+1/2'
'-x, y+1/2, -z+1/2'
'x+1/2, -y+1/2, -z'

loop_
_atom_site_aniso_label
_atom_site_aniso_U_11
_atom_site_aniso_U_22
_atom_site_aniso_U_33
_atom_site_aniso_U_12
_atom_site_aniso_U_13
_atom_site_aniso_U_23
Cl 0.0348(4) 0.0515(4) 0.0356(4) -0.0027(3) -0.0045(3) -0.0113(3)
OW1 0.0418(12) 0.0465(11) 0.0261(10) 0.0016(9) -0.0022(10) 0.0007(9)
OW2 0.0441(12) 0.0454(12) 0.0546(14) -0.0030(13) -0.0057(12) 0.0128(10)
O1 0.0240(10) 0.0307(8) 0.0334(9) -0.0013(8) 0.0033(8) -0.0086(7)
O2 0.0569(12) 0.0426(10) 0.0175(8) 0.0138(10) -0.0009(8) -0.0083(7)
O3 0.070(2) 0.077(2) 0.0249(10) 0.0454(14) -0.0144(10) -0.0091(9)
N1 0.0326(12) 0.0269(10) 0.0217(10) -0.0031(10) 0.0020(10) -0.0060(9)
N2 0.0223(12) 0.0278(10) 0.0203(10) 0.0013(9) -0.0023(9) -0.0056(8)
N3 0.0336(12) 0.0226(10) 0.0260(11) -0.0049(10) -0.0059(11) 0.0012(8)
N4 0.0338(13) 0.0329(11) 0.0237(11) 0.0014(10) -0.0105(10) 0.0004(9)
C1 0.0268(13) 0.0309(13) 0.0288(13) -0.0002(11) -0.0023(12) -0.0102(11)
C2 0.0261(14) 0.0226(11) 0.0169(11) -0.0011(11) -0.0016(11) 0.0021(8)
C3 0.0274(12) 0.0236(11) 0.0153(10) 0.0022(10) -0.0006(9) -0.0034(9)
C4 0.0309(14) 0.0218(11) 0.0200(11) -0.0009(10) -0.0005(10) 0.0012(9)
C5 0.041(2) 0.0240(12) 0.0184(11) 0.0005(11) -0.0058(11) -0.0025(9)
C6 0.0341(14) 0.0221(11) 0.0206(11) 0.0013(10) -0.0004(11) -0.0005(9)
C7 0.0359(14) 0.0242(12) 0.0265(12) -0.0032(12) -0.0030(13) 0.0017(9)
C8 0.0389(14) 0.0275(12) 0.0252(13) 0.0000(12) -0.0067(11) 0.0015(10)

loop_
_atom_site_label
_atom_site_occupancy
_atom_site_fract_x
_atom_site_fract_y
_atom_site_fract_z
_atom_site_U_iso_or_equiv
_atom_site_thermal_displace_type
_atom_site_calc_flag
_atom_site_type_symbol
Cl 1 0.11377(14) 0.98188(6) 0.47838(2) 0.0406(2) Uani d Cl
OW1 1 -0.9343(4) 1.5549(2) 0.42572(9) 0.0381(5) Uani d O
H1W1 1 -1.0159(100) 1.5604(39) 0.4531(19) 0.070(13) Uiso d H
H2W1 1 -1.0499(100) 1.5414(39) 0.3981(19) 0.078(13) Uiso d H
OW2 1 -0.3876(6) 1.1749(2) 0.47778(10) 0.0480(6) Uani d O
H1W2 1 -0.2368(120) 1.1081(45) 0.4741(18) 0.087(14) Uiso d H
H2W2 1 -0.5006(88) 1.1352(31) 0.4729(16) 0.040(11) Uiso d H
O1 1 -0.3634(4) 1.19786(15) 0.33331(7) 0.0294(4) Uani d O
O2 1 -0.7339(4) 1.0053(2) 0.16492(7) 0.0390(5) Uani d O
O3 1 -1.0116(5) 1.1354(2) 0.20597(8) 0.0574(7) Uani d O
N1 1 -0.5772(5) 1.3588(2) 0.40452(9) 0.0270(5) Uani d N
H11 1 -0.4927(75) 1.3106(28) 0.4274(14) 0.038(8) Uiso d H
H21 1 -0.6879(78) 1.4226(29) 0.4239(13) 0.050(9) Uiso d H
H31 1 -0.4552(80) 1.3963(29) 0.3792(15) 0.049(9) Uiso d H
N2 1 -0.7760(5) 1.1238(2) 0.30465(8) 0.0235(4) Uani d N
H2 1 -0.9414(69) 1.1381(22) 0.3041(11) 0.015(7) Uiso d H
N3 1 -0.6462(5) 0.7647(2) 0.35879(8) 0.0274(5) Uani d N
H3 1 -0.7408(83) 0.7123(31) 0.3482(14) 0.042(10) Uiso d H
N4 1 -0.3234(5) 0.8436(2) 0.40701(9) 0.0301(5) Uani d N
H4 1 -0.2154(64) 0.8603(22) 0.4312(12) 0.022(7) Uiso d H
C1 1 -0.7711(5) 1.2832(2) 0.37260(11) 0.0289(6) Uani d C
H101 1 -0.8875(74) 1.3299(26) 0.3483(13) 0.037(8) Uiso d H
H201 1 -0.8769(77) 1.2352(29) 0.3970(13) 0.046(8) Uiso d H
C2 1 -0.6148(5) 1.1975(2) 0.33472(9) 0.0219(5) Uani d C
C3 1 -0.6716(5) 1.0409(2) 0.26237(9) 0.0221(5) Uani d C
H30 1 -0.4653(61) 1.0602(24) 0.2547(10) 0.025(6) Uiso d H
C4 1 -0.8189(5) 1.0635(2) 0.20612(9) 0.0242(5) Uani d C
C5 1 -0.7169(6) 0.9078(2) 0.27915(10) 0.0278(6) Uani d C
H51 1 -0.9086(90) 0.8922(27) 0.2817(15) 0.048(9) Uiso d H
H52 1 -0.6651(85) 0.8571(30) 0.2482(15) 0.055(10) Uiso d H
C6 1 -0.5747(6) 0.8701(2) 0.33191(9) 0.0256(6) Uani d C
C7 1 -0.3725(6) 0.9204(2) 0.36263(10) 0.0289(6) Uani d C
H7 1 -0.2845(63) 0.9933(27) 0.3601(12) 0.033(7) Uiso d H
C8 1 -0.4911(6) 0.7506(2) 0.40396(10) 0.0305(6) Uani d C
H8 1 -0.5230(73) 0.6852(29) 0.4295(14) 0.041(8) Uiso d H

loop_
_atom_type_symbol
_atom_type_description
_atom_type_scat_dispersion_real
_atom_type_scat_dispersion_imag
_atom_type_scat_source
C C 0.0181 0.0091 'International Tables Vol C Tables 4.2.6.8 and 6.1.1.4'
H H 0.0000 0.0000 'International Tables Vol C Tables 4.2.6.8 and 6.1.1.4'
O O 0.0492 0.0322 'International Tables Vol C Tables 4.2.6.8 and 6.1.1.4'
N N 0.0311 0.0180 'International Tables Vol C Tables 4.2.6.8 and 6.1.1.4'
Cl Cl 0.3639 0.7018 'International Tables Vol C Tables 4.2.6.8 and 6.1.1.4'

loop_
_geom_angle_atom_site_label_1
_geom_angle_atom_site_label_2
_geom_angle_atom_site_label_3
_geom_angle
_geom_angle_publ_flag
H1W1 OW1 H2W1 109.(5) ?
H1W2 OW2 H2W2 95.(4) ?
C1 N1 H11 106.(2) ?
C1 N1 H21 107.(2) ?
H11 N1 H21 113.(3) ?
C1 N1 H31 109.(2) ?
H11 N1 H31 112.(3) ?
H21 N1 H31 109.(3) ?
C2 N2 C3 123.4(2) yes
C2 N2 H2 117.8(18) ?
C3 N2 H2 116.9(18) ?
C8 N3 C6 109.5(2) yes
C8 N3 H3 121.(3) ?
C6 N3 H3 129.(3) ?
C8 N4 C7 109.3(2) yes
C8 N4 H4 128.8(18) ?
C7 N4 H4 121.7(18) ?
N1 C1 C2 110.0(2) yes
N1 C1 H101 112.8(18) ?
C2 C1 H101 105.7(18) ?
N1 C1 H201 110.5(19) ?
C2 C1 H201 107.(2) ?
H101 C1 H201 111.(3) ?
O1 C2 N2 125.0(2) yes
O1 C2 C1 121.1(2) yes
N2 C2 C1 113.9(2) yes
N2 C3 C5 111.8(2) yes
N2 C3 C4 109.8(2) yes
C5 C3 C4 108.4(2) yes
N2 C3 H30 109.2(14) ?
C5 C3 H30 112.3(15) ?
C4 C3 H30 105.2(14) ?
O3 C4 O2 125.8(2) yes
O3 C4 C3 117.5(2) yes
O2 C4 C3 116.7(2) yes
C6 C5 C3 114.7(2) yes
C6 C5 H51 111.(2) ?
C3 C5 H51 109.3(19) ?
C6 C5 H52 111.(2) ?
C3 C5 H52 109.(2) ?
H51 C5 H52 102.(3) ?
C7 C6 N3 106.3(2) yes
C7 C6 C5 133.0(2) yes
N3 C6 C5 120.8(2) yes
C6 C7 N4 107.0(2) yes
C6 C7 H7 132.0(18) ?
N4 C7 H7 120.8(18) ?
N4 C8 N3 107.9(2) yes
N4 C8 H8 131.(2) ?
N3 C8 H8 121.(2) ?

loop_
_geom_bond_atom_site_label_1
_geom_bond_atom_site_label_2
_geom_bond_distance
_geom_bond_publ_flag
OW1 H1W1 0.77(5) ?
OW1 H2W1 0.88(5) ?
OW2 H1W2 1.04(6) ?
OW2 H2W2 0.71(4) ?
O1 C2 1.225(3) yes
O2 C4 1.246(3) yes
O3 C4 1.229(3) yes
N1 C1 1.473(3) yes
N1 H11 0.87(3) ?
N1 H21 1.00(4) ?
N1 H31 0.94(4) ?
N2 C2 1.340(3) yes
N2 C3 1.455(3) yes
N2 H2 0.82(3) ?
N3 C8 1.326(3) yes
N3 C6 1.375(3) yes
N3 H3 0.78(4) ?
N4 C8 1.314(4) yes
N4 C7 1.378(3) yes
N4 H4 0.80(3) ?
C1 C2 1.515(3) yes
C1 H101 0.96(3) ?
C1 H201 0.94(3) ?
C3 C5 1.539(3) yes
C3 C4 1.543(3) yes
C3 H30 1.04(3) ?
C5 C6 1.497(4) yes
C5 H51 0.95(4) ?
C5 H52 0.96(4) ?
C6 C7 1.348(4) yes
C7 H7 0.91(3) ?
C8 H8 0.96(3) ?

loop_
_geom_torsion_atom_site_label_1
_geom_torsion_atom_site_label_2
_geom_torsion_atom_site_label_3
_geom_torsion_atom_site_label_4
_geom_torsion
_geom_torsion_publ_flag
N1 C1 C2 N2 179.1(2) yes
N1 C1 C2 O1 -0.4(3) yes
C1 C2 N2 C3 175.0(2) yes
C2 N2 C3 C4 -125.3(2) yes
C2 N2 C3 C5 114.4(3) yes
N2 C3 C4 O2 174.4(2) yes
N2 C3 C5 C6 -61.5(3) yes
C3 C5 C6 C7 -15.1(4) yes
C3 C5 C6 N3 164.7(2) yes
C4 C3 C5 C6 177.4(2) yes

loop_
_cod_related_entry_id
_cod_related_entry_database
_cod_related_entry_code
1 ChemSpider 21186753
